data_4126706
loop_
_publ_author_name
'Manz, Dennis-Helmut'
'Duan, Peng-Cheng'
'Dechert, Sebastian'
'Demeshko, Serhiy'
'Oswald, Rainer'
'John, Michael'
'Mata, Ricardo A.'
'Meyer, Franc'

_publ_section_title
;
 Pairwise H2/D2 Exchange and H2 Substitution at a Bimetallic Dinickel(II)
 Complex Featuring Two Terminal Hydrides.
;
_journal_name_full 'Journal of the American Chemical Society'
_journal_paper_doi 10.1021/jacs.7b08629
_journal_year 2017
_chemical_formula_moiety 'C59 H83 K N6 Ni2 O3'
_chemical_formula_sum 'C59 H83 K N6 Ni2 O3'
_chemical_formula_weight 1080.83
_space_group_crystal_system triclinic
_space_group_IT_number 2
_space_group_name_Hall '-P 1'
_space_group_name_H-M_alt 'P -1'
_symmetry_space_group_name_Hall '-P 1'
_symmetry_space_group_name_H-M 'P -1'
_atom_sites_solution_hydrogens mixed
_audit_creation_method SHELXL-2014/7
_cell_angle_alpha 92.634(2)
_cell_angle_beta 97.043(2)
_cell_angle_gamma 113.936(2)
_cell_formula_units_Z 4
_cell_length_a 12.1168(3)
_cell_length_b 12.6383(3)
_cell_length_c 40.8254(10)
_cell_measurement_reflns_used 68586
_cell_measurement_temperature 133(2)
_cell_measurement_theta_max 25.616
_cell_measurement_theta_min 1.516
_cell_volume 5639.4(3)
_computing_cell_refinement 'X-AREA (Stoe & Cie, 2002)'
_computing_data_collection 'X-AREA (Stoe & Cie, 2002)'
_computing_data_reduction 'X-AREA (Stoe & Cie, 2002)'
_computing_molecular_graphics 'DIAMOND (Brandenburg, 2012)'
_computing_publication_material 'SHELXL-2014 (Sheldrick, 2014)'
_computing_structure_refinement 'SHELXL-2014/7 (Sheldrick, 2014)'
_computing_structure_solution 'SHELXS-2014 (Sheldrick, 2014)'
_diffrn_ambient_temperature 133(2)
_diffrn_measured_fraction_theta_full 0.999
_diffrn_measured_fraction_theta_max 0.997
_diffrn_measurement_device_type 'Stoe IPDS II'
_diffrn_measurement_method \w
_diffrn_radiation_type MoK\a
_diffrn_radiation_wavelength 0.71073
_diffrn_reflns_av_R_equivalents 0.0439
_diffrn_reflns_av_unetI/netI 0.0430
_diffrn_reflns_Laue_measured_fraction_full 0.999
_diffrn_reflns_Laue_measured_fraction_max 0.997
_diffrn_reflns_limit_h_max 14
_diffrn_reflns_limit_h_min -14
_diffrn_reflns_limit_k_max 15
_diffrn_reflns_limit_k_min -15
_diffrn_reflns_limit_l_max 49
_diffrn_reflns_limit_l_min -49
_diffrn_reflns_number 68586
_diffrn_reflns_point_group_measured_fraction_full 0.999
_diffrn_reflns_point_group_measured_fraction_max 0.997
_diffrn_reflns_theta_full 25.242
_diffrn_reflns_theta_max 25.616
_diffrn_reflns_theta_min 1.516
_diffrn_source 'fine-focus sealed tube'
_exptl_absorpt_coefficient_mu 0.790
_exptl_absorpt_correction_T_max 0.8876
_exptl_absorpt_correction_T_min 0.7368
_exptl_absorpt_correction_type numerical
_exptl_absorpt_process_details 'X-RED (Stoe & Cie, 2002)'
_exptl_crystal_colour 'dark brown'
_exptl_crystal_density_diffrn 1.273
_exptl_crystal_description block
_exptl_crystal_F_000 2312
_exptl_crystal_size_max 0.340
_exptl_crystal_size_mid 0.200
_exptl_crystal_size_min 0.140
_refine_diff_density_max 0.537
_refine_diff_density_min -0.406
_refine_diff_density_rms 0.051
_refine_ls_extinction_method none
_refine_ls_goodness_of_fit_ref 1.021
_refine_ls_hydrogen_treatment mixed
_refine_ls_matrix_type full
_refine_ls_number_parameters 1315
_refine_ls_number_reflns 21235
_refine_ls_number_restraints 3
_refine_ls_restrained_S_all 1.022
_refine_ls_R_factor_all 0.0590
_refine_ls_R_factor_gt 0.0406
_refine_ls_shift/su_max 0.001
_refine_ls_shift/su_mean 0.000
_refine_ls_structure_factor_coef Fsqd
_refine_ls_weighting_details 'w=1/[\s^2^(Fo^2^)+(0.0579P)^2^] where P=(Fo^2^+2Fc^2^)/3'
_refine_ls_weighting_scheme calc
_refine_ls_wR_factor_gt 0.0954
_refine_ls_wR_factor_ref 0.1011
_reflns_Friedel_coverage 0.000
_reflns_number_gt 16409
_reflns_number_total 21235
_reflns_threshold_expression 'I > 2\s(I)'
_cod_data_source_file ja7b08629_si_002.cif
_cod_data_source_block K3-dm258
_cod_database_code 4126706
_shelx_shelxl_version_number 2014/7
_shelx_space_group_comment
;
The symmetry employed for this shelxl refinement is uniquely defined
by the following loop, which should always be used as a source of
symmetry information in preference to the above space-group names.
They are only intended as comments.
;
_shelx_estimated_absorpt_t_min 0.775
_shelx_estimated_absorpt_t_max 0.897

loop_
_space_group_symop_operation_xyz
'x, y, z'
'-x, -y, -z'

loop_
_atom_site_label
_atom_site_type_symbol
_atom_site_fract_x
_atom_site_fract_y
_atom_site_fract_z
_atom_site_U_iso_or_equiv
_atom_site_adp_type
_atom_site_occupancy
_atom_site_site_symmetry_order
_atom_site_calc_flag
_atom_site_refinement_flags_posn
_atom_site_refinement_flags_adp
_atom_site_refinement_flags_occupancy
_atom_site_disorder_assembly
_atom_site_disorder_group
Ni1 Ni 0.38084(3) 0.42805(3) 0.19029(2) 0.02945(8) Uani 1 1 d . . . . .
Ni2 Ni 0.37600(3) 0.30616(2) 0.10100(2) 0.02751(7) Uani 1 1 d . . . . .
K1 K 0.57768(5) 0.59016(5) 0.12809(2) 0.04378(14) Uani 1 1 d . . . . .
N1 N 0.48626(18) 0.38041(16) 0.17103(5) 0.0312(4) Uani 1 1 d . . . . .
N2 N 0.49146(18) 0.34854(16) 0.13899(5) 0.0305(4) Uani 1 1 d . . . . .
N3 N 0.47769(19) 0.42253(17) 0.23119(5) 0.0350(5) Uani 1 1 d . . . . .
N4 N 0.26742(18) 0.46105(17) 0.21251(5) 0.0337(4) Uani 1 1 d . . . . .
N5 N 0.49518(18) 0.26339(17) 0.08290(5) 0.0324(4) Uani 1 1 d . . . . .
N6 N 0.24631(17) 0.21433(16) 0.06555(5) 0.0286(4) Uani 1 1 d . . . . .
O1 O 0.7818(2) 0.6892(2) 0.17068(6) 0.0823(8) Uani 1 1 d . . . . .
O2 O 0.6172(2) 0.81313(17) 0.11953(6) 0.0588(6) Uani 1 1 d . . . . .
O3 O 0.7211(3) 0.5913(3) 0.08096(6) 0.0885(9) Uani 1 1 d . . . . .
C1 C 0.6421(2) 0.3283(2) 0.17184(7) 0.0377(6) Uani 1 1 d . . . . .
H1 H 0.7106 0.3124 0.1794 0.045 Uiso 1 1 calc R U . . .
C2 C 0.5768(2) 0.3680(2) 0.19076(6) 0.0336(5) Uani 1 1 d . . . . .
C3 C 0.5855(2) 0.3168(2) 0.13940(6) 0.0324(5) Uani 1 1 d . . . . .
C4 C 0.5822(2) 0.3949(2) 0.22682(6) 0.0371(6) Uani 1 1 d . . . . .
H4A H 0.5779 0.3271 0.2387 0.045 Uiso 1 1 calc R U . . .
H4B H 0.6599 0.4621 0.2359 0.045 Uiso 1 1 calc R U . . .
C5 C 0.4612(2) 0.4413(2) 0.26181(6) 0.0371(6) Uani 1 1 d . . . . .
C6 C 0.3599(2) 0.4604(2) 0.26855(6) 0.0392(6) Uani 1 1 d . . . . .
H6 H 0.3529 0.4708 0.2913 0.047 Uiso 1 1 calc R U . . .
C7 C 0.2685(2) 0.4656(2) 0.24543(6) 0.0368(6) Uani 1 1 d . . . . .
C8 C 0.5489(3) 0.4396(3) 0.29127(7) 0.0464(7) Uani 1 1 d . . . . .
H8A H 0.5451 0.3609 0.2919 0.070 Uiso 1 1 calc R U . . .
H8B H 0.5262 0.4630 0.3117 0.070 Uiso 1 1 calc R U . . .
H8C H 0.6321 0.4940 0.2892 0.070 Uiso 1 1 calc R U . . .
C9 C 0.1609(3) 0.4711(3) 0.25967(7) 0.0540(8) Uani 1 1 d . . . . .
H9A H 0.1423 0.5335 0.2506 0.081 Uiso 1 1 calc R U . . .
H9B H 0.1814 0.4867 0.2839 0.081 Uiso 1 1 calc R U . . .
H9C H 0.0896 0.3966 0.2537 0.081 Uiso 1 1 calc R U . . .
C10 C 0.1646(2) 0.4704(2) 0.19357(6) 0.0340(5) Uani 1 1 d . . . . .
C11 C 0.0579(2) 0.3693(2) 0.18242(6) 0.0371(6) Uani 1 1 d . . . . .
C12 C -0.0413(2) 0.3807(3) 0.16468(7) 0.0463(7) Uani 1 1 d . . . . .
H12 H -0.1139 0.3130 0.1569 0.056 Uiso 1 1 calc R U . . .
C13 C -0.0368(3) 0.4883(3) 0.15812(8) 0.0509(7) Uani 1 1 d . . . . .
H13 H -0.1062 0.4946 0.1464 0.061 Uiso 1 1 calc R U . . .
C14 C 0.0696(3) 0.5874(2) 0.16880(7) 0.0448(6) Uani 1 1 d . . . . .
H14 H 0.0728 0.6612 0.1639 0.054 Uiso 1 1 calc R U . . .
C15 C 0.1719(2) 0.5807(2) 0.18653(6) 0.0375(6) Uani 1 1 d . . . . .
C16 C 0.0506(2) 0.2501(2) 0.18960(7) 0.0403(6) Uani 1 1 d . . . . .
H16 H 0.1238 0.2623 0.2062 0.048 Uiso 1 1 calc R U . . .
C17 C -0.0629(3) 0.1773(3) 0.20459(9) 0.0620(9) Uani 1 1 d . . . . .
H17A H -0.0660 0.2209 0.2247 0.093 Uiso 1 1 calc R U . . .
H17B H -0.0591 0.1042 0.2102 0.093 Uiso 1 1 calc R U . . .
H17C H -0.1364 0.1602 0.1884 0.093 Uiso 1 1 calc R U . . .
C18 C 0.0571(3) 0.1836(3) 0.15842(8) 0.0576(8) Uani 1 1 d . . . . .
H18A H -0.0140 0.1695 0.1417 0.086 Uiso 1 1 calc R U . . .
H18B H 0.0574 0.1089 0.1638 0.086 Uiso 1 1 calc R U . . .
H18C H 0.1321 0.2293 0.1497 0.086 Uiso 1 1 calc R U . . .
C19 C 0.2865(3) 0.6909(2) 0.19833(7) 0.0447(6) Uani 1 1 d . . . . .
H19 H 0.3536 0.6660 0.2054 0.054 Uiso 1 1 calc R U . . .
C20 C 0.3268(4) 0.7699(3) 0.17168(9) 0.0683(10) Uani 1 1 d . . . . .
H20A H 0.3355 0.7262 0.1524 0.102 Uiso 1 1 calc R U . . .
H20B H 0.4056 0.8348 0.1802 0.102 Uiso 1 1 calc R U . . .
H20C H 0.2658 0.8003 0.1650 0.102 Uiso 1 1 calc R U . . .
C21 C 0.2735(4) 0.7559(3) 0.22826(10) 0.0903(15) Uani 1 1 d . . . . .
H21A H 0.2073 0.7806 0.2225 0.136 Uiso 1 1 calc R U . . .
H21B H 0.3502 0.8245 0.2357 0.136 Uiso 1 1 calc R U . . .
H21C H 0.2546 0.7051 0.2461 0.136 Uiso 1 1 calc R U . . .
C23 C 0.6026(2) 0.2773(2) 0.10627(6) 0.0374(6) Uani 1 1 d . . . . .
H23A H 0.6775 0.3356 0.0995 0.045 Uiso 1 1 calc R U . . .
H23B H 0.6104 0.2024 0.1069 0.045 Uiso 1 1 calc R U . . .
C24 C 0.4915(2) 0.2394(2) 0.05103(6) 0.0355(5) Uani 1 1 d . . . . .
C25 C 0.3849(2) 0.2111(2) 0.02799(6) 0.0368(6) Uani 1 1 d . . . . .
H25 H 0.3927 0.2123 0.0051 0.044 Uiso 1 1 calc R U . . .
C26 C 0.2681(2) 0.1814(2) 0.03636(6) 0.0331(5) Uani 1 1 d . . . . .
C27 C 0.6014(3) 0.2345(3) 0.03804(7) 0.0500(7) Uani 1 1 d . . . . .
H27A H 0.6719 0.3097 0.0441 0.075 Uiso 1 1 calc R U . . .
H27B H 0.5833 0.2175 0.0138 0.075 Uiso 1 1 calc R U . . .
H27C H 0.6202 0.1732 0.0478 0.075 Uiso 1 1 calc R U . . .
C28 C 0.1639(3) 0.0973(2) 0.01110(7) 0.0424(6) Uani 1 1 d . . . . .
H28A H 0.1386 0.0184 0.0178 0.064 Uiso 1 1 calc R U . . .
H28B H 0.1906 0.0996 -0.0107 0.064 Uiso 1 1 calc R U . . .
H28C H 0.0948 0.1194 0.0098 0.064 Uiso 1 1 calc R U . . .
C29 C 0.1279(2) 0.13910(19) 0.07383(6) 0.0295(5) Uani 1 1 d . . . . .
C30 C 0.1212(2) 0.0373(2) 0.08823(6) 0.0318(5) Uani 1 1 d . . . . .
C31 C 0.0078(2) -0.0427(2) 0.09413(7) 0.0382(6) Uani 1 1 d . . . . .
H31 H 0.0025 -0.1110 0.1039 0.046 Uiso 1 1 calc R U . . .
C32 C -0.0974(2) -0.0250(2) 0.08604(7) 0.0402(6) Uani 1 1 d . . . . .
H32 H -0.1742 -0.0810 0.0899 0.048 Uiso 1 1 calc R U . . .
C33 C -0.0887(2) 0.0751(2) 0.07235(6) 0.0369(6) Uani 1 1 d . . . . .
H33 H -0.1607 0.0874 0.0668 0.044 Uiso 1 1 calc R U . . .
C34 C 0.0229(2) 0.1595(2) 0.06630(6) 0.0323(5) Uani 1 1 d . . . . .
C35 C 0.2330(2) 0.0126(2) 0.09763(7) 0.0360(5) Uani 1 1 d . . . . .
H35 H 0.2998 0.0654 0.0863 0.043 Uiso 1 1 calc R U . . .
C36 C 0.2097(3) -0.1129(2) 0.08652(8) 0.0483(7) Uani 1 1 d . . . . .
H36A H 0.1492 -0.1662 0.0987 0.072 Uiso 1 1 calc R U . . .
H36B H 0.2862 -0.1225 0.0910 0.072 Uiso 1 1 calc R U . . .
H36C H 0.1787 -0.1303 0.0627 0.072 Uiso 1 1 calc R U . . .
C37 C 0.2763(3) 0.0401(3) 0.13506(7) 0.0470(7) Uani 1 1 d . . . . .
H37A H 0.2918 0.1210 0.1418 0.070 Uiso 1 1 calc R U . . .
H37B H 0.3517 0.0292 0.1406 0.070 Uiso 1 1 calc R U . . .
H37C H 0.2131 -0.0122 0.1468 0.070 Uiso 1 1 calc R U . . .
C38 C 0.0219(2) 0.2687(2) 0.05238(7) 0.0371(6) Uani 1 1 d . . . . .
H38 H 0.1079 0.3225 0.0507 0.044 Uiso 1 1 calc R U . . .
C39 C -0.0277(3) 0.3301(2) 0.07638(8) 0.0479(7) Uani 1 1 d . . . . .
H39A H -0.0214 0.4040 0.0685 0.072 Uiso 1 1 calc R U . . .
H39B H 0.0203 0.3450 0.0986 0.072 Uiso 1 1 calc R U . . .
H39C H -0.1135 0.2802 0.0774 0.072 Uiso 1 1 calc R U . . .
C40 C -0.0553(3) 0.2439(3) 0.01795(8) 0.0488(7) Uani 1 1 d . . . . .
H40A H -0.0237 0.2057 0.0025 0.073 Uiso 1 1 calc R U . . .
H40B H -0.0512 0.3173 0.0101 0.073 Uiso 1 1 calc R U . . .
H40C H -0.1404 0.1928 0.0193 0.073 Uiso 1 1 calc R U . . .
C41 C 0.3205(2) 0.4563(2) 0.14783(6) 0.0316(5) Uani 1 1 d . . . . .
C42 C 0.3155(2) 0.4158(2) 0.11604(6) 0.0292(5) Uani 1 1 d . . . . .
C43 C 0.2965(2) 0.4857(2) 0.08902(6) 0.0305(5) Uani 1 1 d . . . . .
C44 C 0.2243(2) 0.5486(2) 0.09062(6) 0.0335(5) Uani 1 1 d . . . . .
H44 H 0.1847 0.5463 0.1094 0.040 Uiso 1 1 calc R U . . .
C45 C 0.2093(2) 0.6136(2) 0.06554(7) 0.0395(6) Uani 1 1 d . . . . .
H45 H 0.1579 0.6533 0.0671 0.047 Uiso 1 1 calc R U . . .
C46 C 0.2682(3) 0.6217(2) 0.03818(7) 0.0428(6) Uani 1 1 d . . . . .
H46 H 0.2579 0.6667 0.0210 0.051 Uiso 1 1 calc R U . . .
C47 C 0.3425(2) 0.5631(2) 0.03619(7) 0.0397(6) Uani 1 1 d . . . . .
H47 H 0.3848 0.5691 0.0178 0.048 Uiso 1 1 calc R U . . .
C48 C 0.3553(2) 0.4958(2) 0.06094(6) 0.0327(5) Uani 1 1 d . . . . .
H48 H 0.4055 0.4552 0.0589 0.039 Uiso 1 1 calc R U . . .
C51 C 0.8071(5) 0.6817(4) 0.20467(11) 0.0925(14) Uani 1 1 d D . . . .
H51A H 0.8316 0.6169 0.2084 0.111 Uiso 1 1 calc R U . A 1
H51B H 0.7347 0.6691 0.2155 0.111 Uiso 1 1 calc R U . A 1
C52A C 0.9174(15) 0.8046(12) 0.2187(2) 0.095(4) Uani 0.55(2) 1 d D . P B 1
H52A H 0.8888 0.8552 0.2311 0.114 Uiso 0.55(2) 1 calc R U P B 1
H52B H 0.9833 0.7943 0.2332 0.114 Uiso 0.55(2) 1 calc R U P B 1
C52B C 0.8758(15) 0.8196(11) 0.2144(4) 0.095(4) Uani 0.45(2) 1 d D . P B 2
H52C H 0.8185 0.8576 0.2121 0.114 Uiso 0.45(2) 1 calc DR U P B 2
H52D H 0.9222 0.8395 0.2372 0.114 Uiso 0.45(2) 1 calc R U P B 2
C53 C 0.9562(5) 0.8494(4) 0.18945(16) 0.1140(19) Uani 1 1 d D . . . .
H53A H 1.0425 0.8623 0.1898 0.137 Uiso 1 1 calc R U . B 1
H53B H 0.9515 0.9256 0.1882 0.137 Uiso 1 1 calc DR U . B 1
C54 C 0.8828(4) 0.7722(4) 0.16058(11) 0.0764(11) Uani 1 1 d . . . . .
H54A H 0.8575 0.8159 0.1440 0.092 Uiso 1 1 calc R U . . .
H54B H 0.9299 0.7350 0.1504 0.092 Uiso 1 1 calc R U . . .
C55 C 0.6639(4) 0.9114(3) 0.14423(8) 0.0598(8) Uani 1 1 d . . . . .
H55A H 0.7543 0.9443 0.1487 0.072 Uiso 1 1 calc R U . . .
H55B H 0.6321 0.8881 0.1652 0.072 Uiso 1 1 calc R U . . .
C56 C 0.6224(6) 0.9979(4) 0.13077(11) 0.1034(18) Uani 1 1 d . . . . .
H56A H 0.5598 1.0045 0.1432 0.124 Uiso 1 1 calc R U . . .
H56B H 0.6920 1.0752 0.1328 0.124 Uiso 1 1 calc R U . . .
C57 C 0.5705(3) 0.9577(3) 0.09575(10) 0.0682(10) Uani 1 1 d . . . . .
H57A H 0.6311 0.9963 0.0811 0.082 Uiso 1 1 calc R U . . .
H57B H 0.4970 0.9727 0.0895 0.082 Uiso 1 1 calc R U . . .
C58 C 0.5388(4) 0.8312(3) 0.09389(11) 0.0740(11) Uani 1 1 d . . . . .
H58A H 0.4525 0.7880 0.0968 0.089 Uiso 1 1 calc R U . . .
H58B H 0.5499 0.8033 0.0720 0.089 Uiso 1 1 calc R U . . .
C59 C 0.6882(4) 0.6223(6) 0.04910(11) 0.1050(18) Uani 1 1 d . . . . .
H59A H 0.6580 0.6837 0.0516 0.126 Uiso 1 1 calc R U . . .
H59B H 0.6231 0.5536 0.0354 0.126 Uiso 1 1 calc R U . . .
C60 C 0.8011(3) 0.6655(3) 0.03327(9) 0.0640(9) Uani 1 1 d . . . . .
H60A H 0.7814 0.6529 0.0088 0.077 Uiso 1 1 calc R U . . .
H60B H 0.8523 0.7492 0.0403 0.077 Uiso 1 1 calc R U . . .
C61 C 0.8606(4) 0.5923(4) 0.04632(10) 0.0760(11) Uani 1 1 d . . . . .
H61A H 0.8234 0.5140 0.0338 0.091 Uiso 1 1 calc R U . . .
H61B H 0.9491 0.6282 0.0450 0.091 Uiso 1 1 calc R U . . .
C62 C 0.8408(4) 0.5853(4) 0.08026(11) 0.0829(12) Uani 1 1 d . . . . .
H62A H 0.9069 0.6508 0.0948 0.099 Uiso 1 1 calc R U . . .
H62B H 0.8386 0.5112 0.0878 0.099 Uiso 1 1 calc R U . . .
Ni3 Ni 0.57402(3) 0.23009(3) 0.40884(2) 0.02980(8) Uani 1 1 d . . . . .
Ni4 Ni 0.49313(3) 0.11794(3) 0.31488(2) 0.03123(8) Uani 1 1 d . . . . .
K2 K 0.34643(6) -0.05233(5) 0.37527(2) 0.04470(14) Uani 1 1 d . . . . .
N11 N 0.43760(18) 0.19954(17) 0.37765(5) 0.0327(4) Uani 1 1 d . . . . .
N12 N 0.41381(18) 0.16815(17) 0.34408(5) 0.0330(4) Uani 1 1 d . . . . .
N13 N 0.47886(19) 0.27318(18) 0.43769(5) 0.0349(5) Uani 1 1 d . . . . .
N14 N 0.72434(18) 0.31063(17) 0.43938(5) 0.0319(4) Uani 1 1 d . . . . .
N15 N 0.36774(19) 0.12621(18) 0.28219(5) 0.0362(5) Uani 1 1 d . . . . .
N16 N 0.57842(19) 0.08225(17) 0.28270(5) 0.0363(5) Uani 1 1 d . . . . .
O11 O 0.2031(2) -0.0822(2) 0.42200(6) 0.0686(6) Uani 1 1 d . . . . .
O12 O 0.3276(2) -0.27305(17) 0.37770(6) 0.0600(6) Uani 1 1 d . . . . .
O13 O 0.1451(2) -0.1339(2) 0.32989(6) 0.0796(8) Uani 1 1 d . . . . .
C71 C 0.2683(2) 0.2210(2) 0.35758(7) 0.0404(6) Uani 1 1 d . . . . .
H71 H 0.1980 0.2375 0.3561 0.048 Uiso 1 1 calc R U . . .
C72 C 0.3501(2) 0.2314(2) 0.38579(6) 0.0360(5) Uani 1 1 d . . . . .
C73 C 0.3123(2) 0.1812(2) 0.33214(6) 0.0357(5) Uani 1 1 d . . . . .
C74 C 0.3643(2) 0.2734(2) 0.42142(7) 0.0409(6) Uani 1 1 d . . . . .
H74A H 0.3675 0.3530 0.4236 0.049 Uiso 1 1 calc R U . . .
H74B H 0.2946 0.2212 0.4316 0.049 Uiso 1 1 calc R U . . .
C75 C 0.5058(2) 0.2900(2) 0.47017(6) 0.0374(6) Uani 1 1 d . . . . .
C76 C 0.6202(2) 0.3047(2) 0.48670(6) 0.0379(6) Uani 1 1 d . . . . .
H76 H 0.6271 0.2957 0.5097 0.046 Uiso 1 1 calc R U . . .
C77 C 0.7254(2) 0.3316(2) 0.47184(6) 0.0340(5) Uani 1 1 d . . . . .
C78 C 0.4163(3) 0.3026(3) 0.49113(7) 0.0494(7) Uani 1 1 d . . . . .
H78A H 0.4060 0.3740 0.4869 0.074 Uiso 1 1 calc R U . . .
H78B H 0.4477 0.3066 0.5147 0.074 Uiso 1 1 calc R U . . .
H78C H 0.3373 0.2353 0.4854 0.074 Uiso 1 1 calc R U . . .
C79 C 0.8455(2) 0.3980(2) 0.49441(7) 0.0423(6) Uani 1 1 d . . . . .
H79A H 0.9047 0.3676 0.4893 0.063 Uiso 1 1 calc R U . . .
H79B H 0.8332 0.3888 0.5176 0.063 Uiso 1 1 calc R U . . .
H79C H 0.8764 0.4807 0.4910 0.063 Uiso 1 1 calc R U . . .
C80 C 0.8327(2) 0.3884(2) 0.42707(6) 0.0326(5) Uani 1 1 d . . . . .
C81 C 0.8325(2) 0.4950(2) 0.41737(6) 0.0359(5) Uani 1 1 d . . . . .
C82 C 0.9378(3) 0.5783(2) 0.40859(7) 0.0412(6) Uani 1 1 d . . . . .
H82 H 0.9382 0.6501 0.4025 0.049 Uiso 1 1 calc R U . . .
C83 C 1.0423(3) 0.5591(2) 0.40851(7) 0.0448(7) Uani 1 1 d . . . . .
H83 H 1.1143 0.6175 0.4028 0.054 Uiso 1 1 calc R U . . .
C84 C 1.0406(2) 0.4536(2) 0.41686(7) 0.0421(6) Uani 1 1 d . . . . .
H84 H 1.1118 0.4398 0.4163 0.051 Uiso 1 1 calc R U . . .
C85 C 0.9373(2) 0.3669(2) 0.42602(6) 0.0365(6) Uani 1 1 d . . . . .
C86 C 0.7216(3) 0.5226(2) 0.41716(7) 0.0418(6) Uani 1 1 d . . . . .
H86 H 0.6542 0.4529 0.4235 0.050 Uiso 1 1 calc R U . . .
C87 C 0.6784(4) 0.5443(5) 0.38302(9) 0.0999(17) Uani 1 1 d . . . . .
H87A H 0.6078 0.5631 0.3837 0.150 Uiso 1 1 calc R U . . .
H87B H 0.6548 0.4743 0.3676 0.150 Uiso 1 1 calc R U . . .
H87C H 0.7444 0.6095 0.3756 0.150 Uiso 1 1 calc R U . . .
C88 C 0.7461(3) 0.6246(3) 0.44228(9) 0.0646(9) Uani 1 1 d . . . . .
H88A H 0.8149 0.6934 0.4374 0.097 Uiso 1 1 calc R U . . .
H88B H 0.7661 0.6057 0.4646 0.097 Uiso 1 1 calc R U . . .
H88C H 0.6732 0.6408 0.4411 0.097 Uiso 1 1 calc R U . . .
C89 C 0.9456(2) 0.2536(2) 0.43335(7) 0.0425(6) Uani 1 1 d . . . . .
H89 H 0.8658 0.1994 0.4393 0.051 Uiso 1 1 calc R U . . .
C90 C 1.0474(3) 0.2689(3) 0.46194(8) 0.0535(7) Uani 1 1 d . . . . .
H90A H 1.1267 0.3197 0.4561 0.080 Uiso 1 1 calc R U . . .
H90B H 1.0468 0.1927 0.4659 0.080 Uiso 1 1 calc R U . . .
H90C H 1.0338 0.3040 0.4821 0.080 Uiso 1 1 calc R U . . .
C91 C 0.9682(3) 0.1980(3) 0.40227(9) 0.0552(8) Uani 1 1 d . . . . .
H91A H 0.9037 0.1876 0.3838 0.083 Uiso 1 1 calc R U . . .
H91B H 0.9678 0.1222 0.4065 0.083 Uiso 1 1 calc R U . . .
H91C H 1.0477 0.2488 0.3966 0.083 Uiso 1 1 calc R U . . .
C92 C 0.2751(2) 0.1554(2) 0.29565(6) 0.0406(6) Uani 1 1 d . . . . .
H92A H 0.1938 0.0891 0.2903 0.049 Uiso 1 1 calc R U . . .
H92B H 0.2703 0.2240 0.2859 0.049 Uiso 1 1 calc R U . . .
C93 C 0.3576(2) 0.1099(2) 0.24966(6) 0.0392(6) Uani 1 1 d . . . . .
C94 C 0.4433(3) 0.0860(2) 0.23433(6) 0.0422(6) Uani 1 1 d . . . . .
H94 H 0.4287 0.0746 0.2108 0.051 Uiso 1 1 calc R U . . .
C95 C 0.5471(2) 0.0772(2) 0.24975(6) 0.0385(6) Uani 1 1 d . . . . .
C96 C 0.2547(3) 0.1213(3) 0.22756(7) 0.0501(7) Uani 1 1 d . . . . .
H96A H 0.1764 0.0690 0.2335 0.075 Uiso 1 1 calc R U . . .
H96B H 0.2577 0.1005 0.2044 0.075 Uiso 1 1 calc R U . . .
H96C H 0.2632 0.2018 0.2304 0.075 Uiso 1 1 calc R U . . .
C97 C 0.6296(3) 0.0624(3) 0.22654(7) 0.0503(7) Uani 1 1 d . . . . .
H97A H 0.7146 0.1157 0.2349 0.075 Uiso 1 1 calc R U . . .
H97B H 0.6057 0.0798 0.2043 0.075 Uiso 1 1 calc R U . . .
H97C H 0.6219 -0.0180 0.2254 0.075 Uiso 1 1 calc R U . . .
C98 C 0.6938(2) 0.0766(2) 0.29337(6) 0.0364(6) Uani 1 1 d . . . . .
C99 C 0.7979(2) 0.1820(2) 0.30254(7) 0.0429(6) Uani 1 1 d . . . . .
C100 C 0.9095(3) 0.1772(3) 0.31167(8) 0.0529(8) Uani 1 1 d . . . . .
H100 H 0.9808 0.2478 0.3174 0.063 Uiso 1 1 calc R U . . .
C101 C 0.9198(3) 0.0723(3) 0.31260(8) 0.0552(8) Uani 1 1 d . . . . .
H101 H 0.9973 0.0709 0.3189 0.066 Uiso 1 1 calc R U . . .
C102 C 0.8162(3) -0.0304(3) 0.30425(8) 0.0481(7) Uani 1 1 d . . . . .
H102 H 0.8233 -0.1024 0.3053 0.058 Uiso 1 1 calc R U . . .
C103 C 0.7015(2) -0.0312(2) 0.29437(7) 0.0399(6) Uani 1 1 d . . . . .
C104 C 0.7882(3) 0.2982(2) 0.30240(7) 0.0464(7) Uani 1 1 d . . . . .
H104 H 0.6992 0.2808 0.2982 0.056 Uiso 1 1 calc R U . . .
C105 C 0.8404(6) 0.3711(3) 0.33529(9) 0.110(2) Uani 1 1 d . . . . .
H10A H 0.9290 0.3952 0.3394 0.165 Uiso 1 1 calc R U . . .
H10B H 0.8034 0.3254 0.3529 0.165 Uiso 1 1 calc R U . . .
H10C H 0.8227 0.4402 0.3350 0.165 Uiso 1 1 calc R U . . .
C106 C 0.8453(4) 0.3668(3) 0.27490(8) 0.0641(9) Uani 1 1 d . . . . .
H10D H 0.8302 0.4373 0.2747 0.096 Uiso 1 1 calc R U . . .
H10E H 0.8091 0.3190 0.2535 0.096 Uiso 1 1 calc R U . . .
H10F H 0.9335 0.3885 0.2787 0.096 Uiso 1 1 calc R U . . .
C107 C 0.5911(3) -0.1473(2) 0.28506(8) 0.0501(7) Uani 1 1 d . . . . .
H107 H 0.5188 -0.1311 0.2769 0.060 Uiso 1 1 calc R U . . .
C108 C 0.5626(4) -0.2168(3) 0.31489(10) 0.0790(12) Uani 1 1 d . . . . .
H10G H 0.6331 -0.2322 0.3236 0.119 Uiso 1 1 calc R U . . .
H10H H 0.4913 -0.2908 0.3081 0.119 Uiso 1 1 calc R U . . .
H10I H 0.5452 -0.1720 0.3322 0.119 Uiso 1 1 calc R U . . .
C109 C 0.6078(3) -0.2230(3) 0.25760(8) 0.0583(8) Uani 1 1 d . . . . .
H10J H 0.6268 -0.1796 0.2382 0.087 Uiso 1 1 calc R U . . .
H10K H 0.5323 -0.2938 0.2514 0.087 Uiso 1 1 calc R U . . .
H10L H 0.6750 -0.2441 0.2656 0.087 Uiso 1 1 calc R U . . .
C110 C 0.5850(2) 0.0863(2) 0.35105(6) 0.0328(5) Uani 1 1 d . . . . .
C111 C 0.6152(2) 0.1213(2) 0.38403(6) 0.0308(5) Uani 1 1 d . . . . .
C112 C 0.6514(2) 0.0455(2) 0.40626(6) 0.0332(5) Uani 1 1 d . . . . .
C113 C 0.6179(2) 0.0308(2) 0.43794(6) 0.0367(6) Uani 1 1 d . . . . .
H113 H 0.5730 0.0708 0.4456 0.044 Uiso 1 1 calc R U . . .
C114 C 0.6487(3) -0.0407(2) 0.45831(7) 0.0427(6) Uani 1 1 d . . . . .
H114 H 0.6235 -0.0501 0.4795 0.051 Uiso 1 1 calc R U . . .
C115 C 0.7161(3) -0.0989(2) 0.44799(7) 0.0459(7) Uani 1 1 d . . . . .
H115 H 0.7392 -0.1462 0.4622 0.055 Uiso 1 1 calc R U . . .
C116 C 0.7490(3) -0.0868(2) 0.41665(7) 0.0436(6) Uani 1 1 d . . . . .
H116 H 0.7942 -0.1271 0.4093 0.052 Uiso 1 1 calc R U . . .
C117 C 0.7169(2) -0.0168(2) 0.39591(6) 0.0376(6) Uani 1 1 d . . . . .
H117 H 0.7394 -0.0107 0.3744 0.045 Uiso 1 1 calc R U . . .
C121 C 0.1040(4) -0.0485(3) 0.42504(10) 0.0681(9) Uani 1 1 d . . . . .
H12A H 0.0274 -0.1047 0.4114 0.082 Uiso 1 1 calc R U . . .
H12B H 0.1231 0.0299 0.4178 0.082 Uiso 1 1 calc R U . . .
C122 C 0.0921(3) -0.0484(3) 0.46107(9) 0.0697(10) Uani 1 1 d . . . . .
H12C H 0.0066 -0.0680 0.4643 0.084 Uiso 1 1 calc R U . . .
H12D H 0.1456 0.0283 0.4735 0.084 Uiso 1 1 calc R U . . .
C123 C 0.1321(3) -0.1411(3) 0.47191(8) 0.0648(9) Uani 1 1 d . . . . .
H12E H 0.1631 -0.1279 0.4960 0.078 Uiso 1 1 calc R U . . .
H12F H 0.0643 -0.2195 0.4667 0.078 Uiso 1 1 calc R U . . .
C124 C 0.2318(4) -0.1273(4) 0.45202(9) 0.0697(10) Uani 1 1 d . . . . .
H12G H 0.3120 -0.0726 0.4644 0.084 Uiso 1 1 calc R U . . .
H12H H 0.2350 -0.2032 0.4469 0.084 Uiso 1 1 calc R U . . .
C125 C 0.4172(4) -0.2819(3) 0.40199(11) 0.0817(12) Uani 1 1 d . . . . .
H12I H 0.4196 -0.2416 0.4236 0.098 Uiso 1 1 calc R U . . .
H12J H 0.4990 -0.2457 0.3952 0.098 Uiso 1 1 calc R U . . .
C126 C 0.3829(4) -0.4061(3) 0.40474(10) 0.0702(10) Uani 1 1 d . . . . .
H12K H 0.3223 -0.4363 0.4200 0.084 Uiso 1 1 calc R U . . .
H12L H 0.4551 -0.4217 0.4123 0.084 Uiso 1 1 calc R U . . .
C127 C 0.3281(5) -0.4572(4) 0.36937(11) 0.0944(15) Uani 1 1 d . . . . .
H12M H 0.3910 -0.4636 0.3571 0.113 Uiso 1 1 calc R U . . .
H12N H 0.2612 -0.5356 0.3687 0.113 Uiso 1 1 calc R U . . .
C128 C 0.2800(3) -0.3752(3) 0.35451(8) 0.0547(8) Uani 1 1 d . . . . .
H12O H 0.3078 -0.3560 0.3329 0.066 Uiso 1 1 calc R U . . .
H12P H 0.1896 -0.4105 0.3511 0.066 Uiso 1 1 calc R U . . .
C129 C 0.0276(4) -0.1954(4) 0.33879(12) 0.0842(12) Uani 1 1 d . . . . .
H12Q H -0.0117 -0.1419 0.3426 0.101 Uiso 1 1 calc R U . . .
H12R H 0.0342 -0.2326 0.3593 0.101 Uiso 1 1 calc R U . . .
C130 C -0.0450(4) -0.2854(4) 0.31047(14) 0.0929(14) Uani 1 1 d . . . . .
H13A H -0.1000 -0.2598 0.2964 0.111 Uiso 1 1 calc R U . . .
H13B H -0.0948 -0.3601 0.3186 0.111 Uiso 1 1 calc R U . . .
C131 C 0.0475(4) -0.2983(4) 0.29153(12) 0.0824(12) Uani 1 1 d . . . . .
H13C H 0.0742 -0.3576 0.3000 0.099 Uiso 1 1 calc R U . . .
H13D H 0.0152 -0.3195 0.2676 0.099 Uiso 1 1 calc R U . . .
C132 C 0.1489(4) -0.1795(4) 0.29795(10) 0.0984(16) Uani 1 1 d . . . . .
H13E H 0.2285 -0.1835 0.2972 0.118 Uiso 1 1 calc R U . . .
H13F H 0.1376 -0.1296 0.2810 0.118 Uiso 1 1 calc R U . . .
H110 H 0.597(3) 0.019(3) 0.3446(8) 0.049(8) Uiso 1 1 d . . . . .
H41 H 0.303(2) 0.526(2) 0.1506(6) 0.035(7) Uiso 1 1 d . . . . .

loop_
_atom_site_aniso_label
_atom_site_aniso_U_11
_atom_site_aniso_U_22
_atom_site_aniso_U_33
_atom_site_aniso_U_23
_atom_site_aniso_U_13
_atom_site_aniso_U_12
Ni1 0.02619(15) 0.02999(15) 0.02864(15) 0.00092(12) 0.00275(12) 0.00872(12)
Ni2 0.02370(15) 0.02747(14) 0.03070(15) 0.00048(11) 0.00315(12) 0.01050(12)
K1 0.0357(3) 0.0346(3) 0.0504(3) 0.0023(2) 0.0034(3) 0.0049(2)
N1 0.0286(10) 0.0286(10) 0.0324(11) 0.0031(8) 0.0013(8) 0.0087(8)
N2 0.0279(10) 0.0300(10) 0.0338(11) 0.0025(8) 0.0047(8) 0.0122(8)
N3 0.0316(11) 0.0320(10) 0.0354(11) 0.0023(8) 0.0040(9) 0.0077(9)
N4 0.0298(11) 0.0333(10) 0.0309(11) -0.0022(8) 0.0017(9) 0.0073(9)
N5 0.0295(10) 0.0314(10) 0.0368(11) 0.0045(8) 0.0048(9) 0.0131(9)
N6 0.0265(10) 0.0294(10) 0.0308(10) 0.0026(8) 0.0074(8) 0.0120(8)
O1 0.0562(15) 0.0885(18) 0.0589(15) 0.0177(13) -0.0104(12) -0.0095(13)
O2 0.0510(13) 0.0403(11) 0.0796(16) 0.0037(10) 0.0016(11) 0.0161(10)
O3 0.0707(17) 0.119(2) 0.0472(14) 0.0066(14) 0.0195(13) 0.0075(16)
C1 0.0275(12) 0.0440(14) 0.0421(14) 0.0084(11) 0.0013(11) 0.0161(11)
C2 0.0274(12) 0.0361(12) 0.0331(13) 0.0043(10) -0.0012(10) 0.0103(10)
C3 0.0260(12) 0.0311(12) 0.0410(13) 0.0052(10) 0.0055(10) 0.0125(10)
C4 0.0312(13) 0.0397(13) 0.0354(13) 0.0044(11) 0.0002(11) 0.0109(11)
C5 0.0377(14) 0.0307(12) 0.0303(13) -0.0013(10) -0.0013(11) 0.0038(11)
C6 0.0432(15) 0.0403(14) 0.0259(12) -0.0019(10) 0.0044(11) 0.0099(12)
C7 0.0354(13) 0.0359(13) 0.0330(13) -0.0029(10) 0.0058(11) 0.0092(11)
C8 0.0480(16) 0.0507(16) 0.0332(14) 0.0010(12) -0.0020(12) 0.0159(13)
C9 0.0471(17) 0.075(2) 0.0353(15) -0.0066(14) 0.0112(13) 0.0210(16)
C10 0.0298(12) 0.0404(13) 0.0308(12) -0.0045(10) 0.0057(10) 0.0139(11)
C11 0.0288(13) 0.0423(14) 0.0358(13) -0.0094(11) 0.0064(10) 0.0113(11)
C12 0.0277(13) 0.0496(16) 0.0559(17) -0.0136(13) -0.0004(12) 0.0142(12)
C13 0.0357(15) 0.0632(19) 0.0558(18) -0.0100(14) -0.0040(13) 0.0273(14)
C14 0.0399(15) 0.0467(15) 0.0524(17) -0.0018(13) 0.0050(13) 0.0239(13)
C15 0.0317(13) 0.0412(14) 0.0364(13) -0.0013(11) 0.0065(11) 0.0121(11)
C16 0.0342(14) 0.0385(13) 0.0419(14) -0.0071(11) 0.0071(11) 0.0096(11)
C17 0.065(2) 0.0546(18) 0.063(2) 0.0019(15) 0.0300(18) 0.0164(16)
C18 0.079(2) 0.0382(15) 0.0567(19) 0.0009(13) 0.0308(17) 0.0197(15)
C19 0.0368(15) 0.0395(14) 0.0516(17) 0.0045(12) 0.0057(13) 0.0100(12)
C20 0.087(3) 0.0360(16) 0.065(2) 0.0041(15) 0.024(2) 0.0052(16)
C21 0.085(3) 0.071(2) 0.068(2) -0.025(2) 0.024(2) -0.016(2)
C23 0.0306(13) 0.0449(14) 0.0415(14) 0.0056(11) 0.0063(11) 0.0201(11)
C24 0.0332(13) 0.0371(13) 0.0393(14) 0.0080(11) 0.0123(11) 0.0156(11)
C25 0.0368(14) 0.0472(14) 0.0304(12) 0.0048(11) 0.0113(11) 0.0197(12)
C26 0.0341(13) 0.0332(12) 0.0326(12) 0.0024(10) 0.0048(10) 0.0148(10)
C27 0.0404(15) 0.073(2) 0.0433(16) 0.0081(14) 0.0160(13) 0.0278(15)
C28 0.0384(14) 0.0485(15) 0.0368(14) -0.0051(12) 0.0045(11) 0.0160(12)
C29 0.0263(12) 0.0302(11) 0.0275(11) -0.0046(9) 0.0056(9) 0.0074(9)
C30 0.0325(13) 0.0304(12) 0.0303(12) -0.0003(9) 0.0053(10) 0.0110(10)
C31 0.0362(14) 0.0340(13) 0.0408(14) 0.0034(11) 0.0109(11) 0.0095(11)
C32 0.0316(13) 0.0381(13) 0.0435(15) 0.0001(11) 0.0098(11) 0.0062(11)
C33 0.0260(12) 0.0410(14) 0.0391(14) -0.0041(11) 0.0032(10) 0.0106(11)
C34 0.0275(12) 0.0330(12) 0.0320(12) -0.0031(10) 0.0033(10) 0.0093(10)
C35 0.0348(13) 0.0303(12) 0.0427(14) 0.0039(10) 0.0084(11) 0.0127(10)
C36 0.0499(17) 0.0350(14) 0.0629(19) 0.0031(13) 0.0114(14) 0.0200(13)
C37 0.0474(16) 0.0458(15) 0.0463(16) 0.0059(12) 0.0021(13) 0.0192(13)
C38 0.0278(12) 0.0353(13) 0.0463(15) 0.0012(11) 0.0018(11) 0.0128(10)
C39 0.0352(14) 0.0402(14) 0.069(2) 0.0003(13) 0.0109(14) 0.0159(12)
C40 0.0383(15) 0.0537(17) 0.0523(17) 0.0086(13) -0.0015(13) 0.0191(13)
C41 0.0238(11) 0.0306(12) 0.0386(13) 0.0015(10) 0.0053(10) 0.0095(10)
C42 0.0219(11) 0.0326(12) 0.0310(12) 0.0038(9) 0.0028(9) 0.0095(9)
C43 0.0258(12) 0.0303(11) 0.0318(12) -0.0034(9) 0.0003(10) 0.0099(10)
C44 0.0308(12) 0.0317(12) 0.0360(13) -0.0021(10) 0.0002(10) 0.0130(10)
C45 0.0347(14) 0.0352(13) 0.0485(15) -0.0009(11) -0.0032(12) 0.0176(11)
C46 0.0454(16) 0.0408(14) 0.0416(15) 0.0083(11) -0.0026(12) 0.0196(12)
C47 0.0376(14) 0.0429(14) 0.0353(13) 0.0045(11) 0.0050(11) 0.0136(12)
C48 0.0308(12) 0.0341(12) 0.0337(12) 0.0026(10) 0.0017(10) 0.0151(10)
C51 0.121(4) 0.086(3) 0.082(3) 0.042(2) 0.044(3) 0.044(3)
C52A 0.080(7) 0.124(5) 0.054(4) -0.013(3) -0.025(4) 0.027(5)
C52B 0.080(7) 0.124(5) 0.054(4) -0.013(3) -0.025(4) 0.027(5)
C53 0.104(4) 0.066(3) 0.141(5) -0.011(3) 0.000(4) 0.012(3)
C54 0.059(2) 0.083(3) 0.094(3) 0.034(2) 0.020(2) 0.032(2)
C55 0.073(2) 0.0578(19) 0.0560(19) 0.0026(15) 0.0086(17) 0.0352(17)
C56 0.182(5) 0.077(3) 0.067(3) -0.013(2) -0.024(3) 0.084(3)
C57 0.052(2) 0.059(2) 0.088(3) 0.0063(18) -0.0061(18) 0.0220(16)
C58 0.061(2) 0.061(2) 0.089(3) -0.0043(19) -0.015(2) 0.0233(18)
C59 0.069(3) 0.200(6) 0.060(2) -0.005(3) 0.007(2) 0.073(3)
C60 0.074(2) 0.065(2) 0.0519(19) 0.0094(16) 0.0088(17) 0.0274(18)
C61 0.066(2) 0.092(3) 0.072(2) 0.018(2) 0.005(2) 0.035(2)
C62 0.082(3) 0.087(3) 0.075(3) 0.011(2) 0.002(2) 0.033(2)
Ni3 0.02656(15) 0.03153(15) 0.02827(15) -0.00325(12) 0.00374(12) 0.00976(12)
Ni4 0.02995(16) 0.03274(16) 0.02720(15) -0.00068(12) 0.00394(12) 0.00971(13)
K2 0.0390(3) 0.0373(3) 0.0492(3) 0.0014(2) 0.0105(3) 0.0065(2)
N11 0.0314(11) 0.0341(10) 0.0319(11) -0.0014(8) 0.0064(9) 0.0128(9)
N12 0.0306(11) 0.0335(10) 0.0306(10) 0.0001(8) 0.0012(8) 0.0104(9)
N13 0.0294(11) 0.0364(11) 0.0354(11) -0.0025(9) 0.0046(9) 0.0110(9)
N14 0.0298(10) 0.0321(10) 0.0299(10) -0.0020(8) 0.0058(8) 0.0093(8)
N15 0.0355(11) 0.0351(11) 0.0316(11) 0.0000(9) 0.0034(9) 0.0088(9)
N16 0.0347(11) 0.0353(11) 0.0307(11) -0.0032(9) 0.0047(9) 0.0069(9)
O11 0.0676(15) 0.0868(17) 0.0591(14) 0.0176(13) 0.0242(12) 0.0347(14)
O12 0.0626(14) 0.0411(11) 0.0661(14) -0.0046(10) -0.0023(11) 0.0158(10)
O13 0.0691(17) 0.0855(18) 0.0540(14) -0.0057(13) 0.0029(12) 0.0046(14)
C71 0.0314(13) 0.0478(15) 0.0443(15) -0.0028(12) 0.0000(11) 0.0213(12)
C72 0.0314(13) 0.0372(13) 0.0383(14) -0.0043(10) 0.0041(11) 0.0143(11)
C73 0.0310(13) 0.0340(12) 0.0360(13) -0.0017(10) -0.0017(10) 0.0096(10)
C74 0.0351(14) 0.0494(15) 0.0384(14) -0.0046(12) 0.0041(11) 0.0194(12)
C75 0.0341(13) 0.0389(13) 0.0356(13) -0.0010(11) 0.0095(11) 0.0108(11)
C76 0.0409(14) 0.0446(14) 0.0255(12) -0.0007(10) 0.0063(11) 0.0151(12)
C77 0.0338(13) 0.0346(12) 0.0305(12) -0.0023(10) 0.0033(10) 0.0121(10)
C78 0.0438(16) 0.0668(19) 0.0379(15) -0.0010(13) 0.0125(13) 0.0221(14)
C79 0.0385(14) 0.0487(15) 0.0342(13) -0.0051(11) 0.0003(11) 0.0151(12)
C80 0.0296(12) 0.0320(12) 0.0290(12) -0.0064(9) 0.0038(10) 0.0068(10)
C81 0.0348(13) 0.0349(12) 0.0333(13) -0.0045(10) 0.0048(10) 0.0106(11)
C82 0.0445(15) 0.0340(13) 0.0389(14) -0.0019(11) 0.0092(12) 0.0098(11)
C83 0.0364(14) 0.0407(14) 0.0452(15) -0.0037(12) 0.0137(12) 0.0026(12)
C84 0.0312(13) 0.0422(14) 0.0477(15) -0.0051(12) 0.0093(12) 0.0099(11)
C85 0.0302(13) 0.0384(13) 0.0354(13) -0.0052(10) 0.0037(10) 0.0099(11)
C86 0.0388(14) 0.0353(13) 0.0485(16) 0.0028(11) 0.0053(12) 0.0131(11)
C87 0.097(3) 0.192(5) 0.046(2) -0.004(3) -0.008(2) 0.103(4)
C88 0.066(2) 0.069(2) 0.067(2) -0.0160(17) 0.0047(18) 0.0396(18)
C89 0.0325(14) 0.0411(14) 0.0527(16) -0.0034(12) 0.0065(12) 0.0149(12)
C90 0.0383(16) 0.0545(17) 0.067(2) 0.0009(15) 0.0010(14) 0.0215(14)
C91 0.0463(17) 0.0458(16) 0.071(2) -0.0095(15) 0.0168(15) 0.0154(14)
C92 0.0360(14) 0.0461(15) 0.0360(14) -0.0011(11) -0.0012(11) 0.0158(12)
C93 0.0415(15) 0.0322(13) 0.0331(13) 0.0000(10) 0.0002(11) 0.0063(11)
C94 0.0466(16) 0.0409(14) 0.0274(12) -0.0011(11) 0.0031(11) 0.0076(12)
C95 0.0392(14) 0.0339(13) 0.0321(13) -0.0015(10) 0.0076(11) 0.0048(11)
C96 0.0511(17) 0.0546(17) 0.0362(15) 0.0007(12) -0.0045(13) 0.0168(14)
C97 0.0506(17) 0.0559(17) 0.0333(14) -0.0037(12) 0.0119(13) 0.0102(14)
C98 0.0316(13) 0.0397(13) 0.0313(12) -0.0055(10) 0.0090(10) 0.0078(11)
C99 0.0363(14) 0.0424(14) 0.0388(14) -0.0088(11) 0.0132(12) 0.0044(12)
C100 0.0312(14) 0.0547(17) 0.0564(18) -0.0183(14) 0.0083(13) 0.0032(13)
C101 0.0325(15) 0.068(2) 0.0575(19) -0.0159(15) 0.0035(13) 0.0162(14)
C102 0.0389(15) 0.0511(16) 0.0527(17) -0.0068(13) 0.0079(13) 0.0182(13)
C103 0.0334(14) 0.0386(13) 0.0405(14) -0.0060(11) 0.0089(11) 0.0081(11)
C104 0.0410(15) 0.0377(14) 0.0495(16) -0.0097(12) 0.0163(13) 0.0041(12)
C105 0.230(6) 0.046(2) 0.045(2) -0.0053(16) 0.017(3) 0.051(3)
C106 0.077(2) 0.078(2) 0.0501(19) 0.0115(17) 0.0228(18) 0.041(2)
C107 0.0363(15) 0.0362(14) 0.070(2) -0.0079(13) 0.0089(14) 0.0083(12)
C108 0.097(3) 0.0411(17) 0.076(3) -0.0097(17) 0.040(2) -0.0001(18)
C109 0.059(2) 0.0469(16) 0.0539(18) -0.0116(14) 0.0039(15) 0.0102(15)
C110 0.0286(12) 0.0327(12) 0.0351(13) -0.0012(10) 0.0080(10) 0.0104(10)
C111 0.0246(11) 0.0305(12) 0.0320(12) -0.0002(9) 0.0046(10) 0.0064(9)
C112 0.0300(12) 0.0292(12) 0.0328(12) -0.0027(9) 0.0004(10) 0.0064(10)
C113 0.0384(14) 0.0319(12) 0.0348(13) -0.0026(10) 0.0017(11) 0.0112(11)
C114 0.0497(16) 0.0391(14) 0.0324(13) 0.0008(11) 0.0027(12) 0.0126(12)
C115 0.0521(17) 0.0383(14) 0.0448(16) 0.0030(12) -0.0026(13) 0.0192(13)
C116 0.0439(15) 0.0390(14) 0.0490(16) -0.0023(12) 0.0022(13) 0.0205(12)
C117 0.0369(14) 0.0404(13) 0.0342(13) -0.0027(11) 0.0030(11) 0.0160(11)
C121 0.065(2) 0.065(2) 0.078(2) 0.0041(18) 0.0153(19) 0.0286(18)
C122 0.058(2) 0.074(2) 0.066(2) -0.0096(18) 0.0134(18) 0.0174(18)
C123 0.065(2) 0.060(2) 0.0441(17) -0.0052(15) 0.0069(16) 0.0026(17)
C124 0.074(2) 0.080(2) 0.053(2) -0.0034(17) -0.0005(18) 0.034(2)
C125 0.073(3) 0.063(2) 0.080(3) 0.0012(19) -0.020(2) 0.0082(19)
C126 0.063(2) 0.073(2) 0.075(2) 0.0058(19) 0.0076(19) 0.0298(19)
C127 0.149(5) 0.075(3) 0.074(3) -0.013(2) 0.005(3) 0.067(3)
C128 0.0530(18) 0.0532(17) 0.0477(17) -0.0087(14) 0.0072(14) 0.0133(15)
C129 0.061(2) 0.097(3) 0.094(3) 0.007(2) 0.013(2) 0.031(2)
C130 0.069(3) 0.064(2) 0.130(4) -0.014(2) 0.021(3) 0.012(2)
C131 0.075(3) 0.070(2) 0.102(3) -0.006(2) 0.008(2) 0.033(2)
C132 0.086(3) 0.105(3) 0.057(2) -0.017(2) 0.010(2) -0.005(3)

loop_
_atom_type_symbol
_atom_type_description
_atom_type_scat_dispersion_real
_atom_type_scat_dispersion_imag
_atom_type_scat_source
C C 0.0033 0.0016 'International Tables Vol C Tables 4.2.6.8 and 6.1.1.4'
H H 0.0000 0.0000 'International Tables Vol C Tables 4.2.6.8 and 6.1.1.4'
N N 0.0061 0.0033 'International Tables Vol C Tables 4.2.6.8 and 6.1.1.4'
O O 0.0106 0.0060 'International Tables Vol C Tables 4.2.6.8 and 6.1.1.4'
K K 0.2009 0.2494 'International Tables Vol C Tables 4.2.6.8 and 6.1.1.4'
Ni Ni 0.3393 1.1124 'International Tables Vol C Tables 4.2.6.8 and 6.1.1.4'

loop_
_geom_angle_atom_site_label_1
_geom_angle_atom_site_label_2
_geom_angle_atom_site_label_3
_geom_angle
N1 Ni1 N4 173.44(9)
N1 Ni1 C41 89.74(10)
N4 Ni1 C41 94.56(10)
N1 Ni1 N3 82.88(9)
N4 Ni1 N3 93.77(9)
C41 Ni1 N3 167.12(9)
N1 Ni1 K1 55.65(6)
N4 Ni1 K1 130.91(6)
C41 Ni1 K1 55.00(7)
N3 Ni1 K1 112.23(6)
N2 Ni2 C42 90.61(9)
N2 Ni2 N6 162.04(8)
C42 Ni2 N6 100.78(9)
N2 Ni2 N5 82.24(8)
C42 Ni2 N5 153.62(9)
N6 Ni2 N5 93.04(8)
N2 Ni2 K1 56.30(6)
C42 Ni2 K1 60.20(7)
N6 Ni2 K1 141.63(6)
N5 Ni2 K1 95.30(6)
O1 K1 O2 83.30(8)
O1 K1 O3 86.84(9)
O2 K1 O3 90.04(9)
O1 K1 N2 103.21(8)
O2 K1 N2 169.45(7)
O3 K1 N2 98.53(8)
O1 K1 C42 146.70(7)
O2 K1 C42 116.11(7)
O3 K1 C42 118.03(8)
N2 K1 C42 54.25(6)
O1 K1 C41 124.43(8)
O2 K1 C41 110.60(7)
O3 K1 C41 143.21(8)
N2 K1 C41 58.88(6)
C42 K1 C41 25.58(6)
O1 K1 N1 89.80(7)
O2 K1 N1 148.61(7)
O3 K1 N1 120.21(8)
N2 K1 N1 25.81(5)
C42 K1 N1 59.22(6)
C41 K1 N1 50.20(6)
O1 K1 C43 166.60(8)
O2 K1 C43 93.32(6)
O3 K1 C43 106.16(7)
N2 K1 C43 78.44(6)
C42 K1 C43 27.16(6)
C41 K1 C43 44.96(6)
N1 K1 C43 86.38(6)
O1 K1 C48 167.08(7)
O2 K1 C48 90.00(7)
O3 K1 C48 82.11(7)
N2 K1 C48 85.12(6)
C42 K1 C48 46.12(6)
C41 K1 C48 68.31(6)
N1 K1 C48 101.53(6)
C43 K1 C48 24.30(6)
O1 K1 Ni2 134.77(7)
O2 K1 Ni2 141.93(5)
O3 K1 Ni2 91.72(6)
N2 K1 Ni2 32.43(4)
C42 K1 Ni2 33.70(4)
C41 K1 Ni2 53.15(5)
N1 K1 Ni2 52.69(4)
C43 K1 Ni2 49.87(4)
C48 K1 Ni2 52.71(4)
O1 K1 C54 20.03(9)
O2 K1 C54 71.20(8)
O3 K1 C54 71.51(9)
N2 K1 C54 117.33(8)
C42 K1 C54 166.73(8)
C41 K1 C54 143.08(9)
N1 K1 C54 108.50(8)
C43 K1 C54 164.16(8)
C48 K1 C54 147.12(8)
Ni2 K1 C54 144.36(7)
O1 K1 Ni1 95.90(6)
O2 K1 Ni1 121.09(6)
O3 K1 Ni1 148.86(7)
N2 K1 Ni1 50.60(4)
C42 K1 Ni1 51.21(5)
C41 K1 Ni1 30.07(5)
N1 K1 Ni1 29.20(4)
C43 K1 Ni1 74.70(4)
C48 K1 Ni1 97.02(4)
Ni2 K1 Ni1 64.545(12)
C54 K1 Ni1 115.72(7)
C2 N1 N2 107.82(19)
C2 N1 Ni1 118.94(17)
N2 N1 Ni1 133.20(16)
C2 N1 K1 113.84(15)
N2 N1 K1 66.28(11)
Ni1 N1 K1 95.15(7)
C3 N2 N1 107.86(19)
C3 N2 Ni2 118.46(16)
N1 N2 Ni2 131.19(15)
C3 N2 K1 108.53(14)
N1 N2 K1 87.91(12)
Ni2 N2 K1 91.27(7)
C5 N3 C4 117.2(2)
C5 N3 Ni1 127.78(19)
C4 N3 Ni1 115.02(16)
C7 N4 C10 115.2(2)
C7 N4 Ni1 124.70(18)
C10 N4 Ni1 119.78(15)
C24 N5 C23 119.8(2)
C24 N5 Ni2 123.55(17)
C23 N5 Ni2 115.94(16)
C26 N6 C29 114.06(19)
C26 N6 Ni2 122.35(16)
C29 N6 Ni2 118.81(14)
C54 O1 C51 109.5(3)
C54 O1 K1 118.9(2)
C51 O1 K1 131.3(3)
C58 O2 C55 108.5(2)
C58 O2 K1 117.27(18)
C55 O2 K1 127.91(19)
C59 O3 C62 106.0(3)
C59 O3 K1 116.6(2)
C62 O3 K1 136.6(2)
C2 C1 C3 104.7(2)
N1 C2 C1 110.0(2)
N1 C2 C4 115.3(2)
C1 C2 C4 134.7(2)
N2 C3 C1 109.5(2)
N2 C3 C23 114.8(2)
C1 C3 C23 135.7(2)
N3 C4 C2 107.7(2)
N3 C5 C6 121.5(2)
N3 C5 C8 121.5(2)
C6 C5 C8 117.0(2)
C7 C6 C5 126.7(2)
N4 C7 C6 125.1(2)
N4 C7 C9 119.7(2)
C6 C7 C9 115.1(2)
C11 C10 C15 121.0(2)
C11 C10 N4 119.5(2)
C15 C10 N4 119.5(2)
C12 C11 C10 118.5(3)
C12 C11 C16 120.5(2)
C10 C11 C16 121.0(2)
C13 C12 C11 121.4(3)
C12 C13 C14 119.6(3)
C13 C14 C15 121.3(3)
C14 C15 C10 118.2(2)
C14 C15 C19 120.1(2)
C10 C15 C19 121.7(2)
C11 C16 C18 110.6(2)
C11 C16 C17 113.5(2)
C18 C16 C17 110.2(2)
C21 C19 C20 110.6(3)
C21 C19 C15 111.8(3)
C20 C19 C15 113.5(3)
N5 C23 C3 107.0(2)
N5 C24 C25 122.0(2)
N5 C24 C27 120.5(2)
C25 C24 C27 117.4(2)
C26 C25 C24 124.7(2)
N6 C26 C25 124.3(2)
N6 C26 C28 120.1(2)
C25 C26 C28 115.3(2)
C34 C29 C30 120.4(2)
C34 C29 N6 123.3(2)
C30 C29 N6 116.2(2)
C31 C30 C29 118.6(2)
C31 C30 C35 119.0(2)
C29 C30 C35 122.4(2)
C32 C31 C30 121.6(2)
C33 C32 C31 118.8(2)
C32 C33 C34 122.2(2)
C29 C34 C33 118.3(2)
C29 C34 C38 124.2(2)
C33 C34 C38 117.4(2)
C30 C35 C37 110.2(2)
C30 C35 C36 112.4(2)
C37 C35 C36 110.4(2)
C34 C38 C40 113.1(2)
C34 C38 C39 109.4(2)
C40 C38 C39 108.9(2)
C42 C41 Ni1 134.73(19)
C42 C41 K1 72.77(14)
Ni1 C41 K1 94.94(9)
C41 C42 C43 117.8(2)
C41 C42 Ni2 127.68(18)
C43 C42 Ni2 111.85(16)
C41 C42 K1 81.65(14)
C43 C42 K1 86.49(13)
Ni2 C42 K1 86.10(8)
C44 C43 C48 116.0(2)
C44 C43 C42 122.8(2)
C48 C43 C42 121.1(2)
C44 C43 K1 121.08(15)
C48 C43 K1 82.40(14)
C42 C43 K1 66.35(12)
C45 C44 C43 121.8(2)
C44 C45 C46 120.8(2)
C45 C46 C47 119.0(2)
C48 C47 C46 120.3(3)
C47 C48 C43 122.2(2)
C47 C48 K1 125.08(17)
C43 C48 K1 73.30(13)
O1 C51 C52B 94.9(7)
O1 C51 C52A 104.7(5)
C53 C52A C51 101.6(6)
C53 C52B C51 99.4(8)
C52A C53 C54 111.7(5)
C54 C53 C52B 103.7(7)
O1 C54 C53 107.5(4)
O1 C54 K1 41.03(17)
C53 C54 K1 141.3(3)
O2 C55 C56 106.5(3)
C57 C56 C55 107.5(3)
C56 C57 C58 103.2(3)
O2 C58 C57 107.7(3)
O3 C59 C60 106.6(3)
C61 C60 C59 101.0(3)
C62 C61 C60 104.8(4)
C61 C62 O3 105.7(3)
N11 Ni3 C111 91.20(9)
N11 Ni3 N14 162.31(9)
C111 Ni3 N14 100.32(9)
N11 Ni3 N13 82.15(9)
C111 Ni3 N13 154.31(9)
N14 Ni3 N13 92.69(8)
N11 Ni3 K2 53.85(6)
C111 Ni3 K2 58.70(7)
N14 Ni3 K2 143.84(6)
N13 Ni3 K2 98.28(6)
N12 Ni4 C110 90.25(10)
N12 Ni4 N16 173.60(9)
C110 Ni4 N16 93.78(10)
N12 Ni4 N15 82.56(9)
C110 Ni4 N15 166.87(10)
N16 Ni4 N15 94.39(9)
N12 Ni4 K2 57.59(6)
C110 Ni4 K2 59.44(7)
N16 Ni4 K2 128.80(7)
N15 Ni4 K2 107.48(6)
O13 K2 O11 88.18(8)
O13 K2 O12 88.92(8)
O11 K2 O12 90.31(8)
O13 K2 N11 104.83(8)
O11 K2 N11 97.68(7)
O12 K2 N11 164.23(7)
O13 K2 N12 85.82(7)
O11 K2 N12 116.54(7)
O12 K2 N12 152.39(7)
N11 K2 N12 26.98(5)
O13 K2 C110 116.64(8)
O11 K2 C110 149.23(8)
O12 K2 C110 107.07(7)
N11 K2 C110 60.06(6)
N12 K2 C110 52.73(6)
O13 K2 C111 140.22(8)
O11 K2 C111 124.41(8)
O12 K2 C111 110.67(7)
N11 K2 C111 53.68(6)
N12 K2 C111 60.57(6)
C110 K2 C111 25.69(6)
O13 K2 C112 157.77(8)
O11 K2 C112 113.88(7)
O12 K2 C112 88.32(7)
N11 K2 C112 76.03(6)
N12 K2 C112 86.47(6)
C110 K2 C112 43.97(6)
C111 K2 C112 25.93(6)
O13 K2 Ni4 86.21(6)
O11 K2 Ni4 148.33(6)
O12 K2 Ni4 120.68(6)
N11 K2 Ni4 54.16(4)
N12 K2 Ni4 31.96(4)
C110 K2 Ni4 32.65(5)
C111 K2 Ni4 54.01(5)
C112 K2 Ni4 76.32(4)
O13 K2 C125 110.60(9)
O11 K2 C125 89.50(10)
O12 K2 C125 21.74(7)
N11 K2 C125 144.03(8)
N12 K2 C125 150.20(9)
C110 K2 C125 97.50(9)
C111 K2 C125 93.45(8)
C112 K2 C125 68.89(8)
Ni4 K2 C125 121.58(9)
O13 K2 Ni3 135.73(7)
O11 K2 Ni3 97.36(6)
O12 K2 Ni3 134.65(5)
N11 K2 Ni3 30.92(4)
N12 K2 Ni3 52.45(4)
C110 K2 Ni3 52.37(5)
C111 K2 Ni3 32.52(4)
C112 K2 Ni3 47.80(4)
Ni4 K2 Ni3 66.473(12)
C125 K2 Ni3 113.31(6)
C72 N11 N12 107.9(2)
C72 N11 Ni3 119.00(17)
N12 N11 Ni3 131.87(16)
C72 N11 K2 108.60(15)
N12 N11 K2 78.82(12)
Ni3 N11 K2 95.23(8)
C73 N12 N11 107.6(2)
C73 N12 Ni4 119.10(17)
N11 N12 Ni4 133.29(16)
C73 N12 K2 109.69(15)
N11 N12 K2 74.21(12)
Ni4 N12 K2 90.45(7)
C75 N13 C74 119.8(2)
C75 N13 Ni3 123.85(18)
C74 N13 Ni3 115.99(16)
C77 N14 C80 114.42(19)
C77 N14 Ni3 122.01(17)
C80 N14 Ni3 119.42(15)
C93 N15 C92 117.3(2)
C93 N15 Ni4 127.23(19)
C92 N15 Ni4 115.46(16)
C95 N16 C98 115.6(2)
C95 N16 Ni4 124.10(19)
C98 N16 Ni4 119.65(16)
C124 O11 C121 109.4(3)
C124 O11 K2 118.8(2)
C121 O11 K2 131.3(2)
C125 O12 C128 108.0(3)
C125 O12 K2 113.27(19)
C128 O12 K2 134.80(19)
C132 O13 C129 109.7(3)
C132 O13 K2 119.4(3)
C129 O13 K2 121.4(2)
C73 C71 C72 104.3(2)
N11 C72 C71 109.9(2)
N11 C72 C74 115.4(2)
C71 C72 C74 134.7(2)
N12 C73 C71 110.4(2)
N12 C73 C92 115.2(2)
C71 C73 C92 134.4(2)
N13 C74 C72 106.7(2)
N13 C75 C76 121.9(2)
N13 C75 C78 120.6(2)
C76 C75 C78 117.3(2)
C75 C76 C77 125.0(2)
N14 C77 C76 124.3(2)
N14 C77 C79 119.7(2)
C76 C77 C79 115.7(2)
C85 C80 C81 119.6(2)
C85 C80 N14 124.0(2)
C81 C80 N14 116.4(2)
C82 C81 C80 119.3(2)
C82 C81 C86 118.4(2)
C80 C81 C86 122.3(2)
C83 C82 C81 121.3(3)
C82 C83 C84 119.1(3)
C83 C84 C85 121.9(3)
C84 C85 C80 118.7(2)
C84 C85 C89 116.7(2)
C80 C85 C89 124.5(2)
C87 C86 C88 110.7(3)
C87 C86 C81 111.2(3)
C88 C86 C81 111.8(2)
C85 C89 C91 109.5(2)
C85 C89 C90 113.3(2)
C91 C89 C90 108.6(2)
N15 C92 C73 107.4(2)
N15 C93 C94 121.8(3)
N15 C93 C96 120.6(3)
C94 C93 C96 117.6(2)
C95 C94 C93 127.1(2)
N16 C95 C94 125.1(2)
N16 C95 C97 119.8(3)
C94 C95 C97 115.1(2)
C103 C98 C99 121.2(3)
C103 C98 N16 120.7(2)
C99 C98 N16 118.1(2)
C100 C99 C98 118.3(3)
C100 C99 C104 120.7(2)
C98 C99 C104 120.9(3)
C101 C100 C99 121.6(3)
C102 C101 C100 119.3(3)
C101 C102 C103 121.7(3)
C102 C103 C98 117.8(2)
C102 C103 C107 119.2(3)
C98 C103 C107 123.0(3)
C105 C104 C106 110.2(3)
C105 C104 C99 112.4(3)
C106 C104 C99 112.7(2)
C103 C107 C109 112.6(2)
C103 C107 C108 111.6(3)
C109 C107 C108 108.2(3)
C111 C110 Ni4 135.2(2)
C111 C110 K2 78.77(14)
Ni4 C110 K2 87.91(9)
C110 C111 C112 117.8(2)
C110 C111 Ni3 127.92(19)
C112 C111 Ni3 111.61(16)
C110 C111 K2 75.53(14)
C112 C111 K2 90.87(13)
Ni3 C111 K2 88.78(8)
C113 C112 C117 116.9(2)
C113 C112 C111 121.2(2)
C117 C112 C111 121.8(2)
C113 C112 K2 87.66(15)
C117 C112 K2 118.97(15)
C111 C112 K2 63.20(12)
C114 C113 C112 121.6(2)
C113 C114 C115 120.5(3)
C116 C115 C114 118.9(3)
C115 C116 C117 120.9(3)
C116 C117 C112 121.1(3)
O11 C121 C122 105.4(3)
C121 C122 C123 103.1(3)
C124 C123 C122 102.8(3)
O11 C124 C123 106.2(3)
O12 C125 C126 107.2(3)
O12 C125 K2 44.99(15)
C126 C125 K2 150.9(3)
C125 C126 C127 101.2(3)
C128 C127 C126 105.9(3)
O12 C128 C127 106.1(3)
O13 C129 C130 106.4(4)
C129 C130 C131 105.1(4)
C132 C131 C130 102.0(3)
O13 C132 C131 106.5(4)

loop_
_geom_bond_atom_site_label_1
_geom_bond_atom_site_label_2
_geom_bond_distance
Ni1 N1 1.855(2)
Ni1 N4 1.903(2)
Ni1 C41 1.904(3)
Ni1 N3 1.941(2)
Ni1 K1 3.7857(7)
Ni2 N2 1.853(2)
Ni2 C42 1.921(2)
Ni2 N6 1.9284(19)
Ni2 N5 1.945(2)
Ni2 K1 3.4545(6)
K1 O1 2.634(2)
K1 O2 2.707(2)
K1 O3 2.743(3)
K1 N2 2.875(2)
K1 C42 3.005(2)
K1 C41 3.112(2)
K1 N1 3.138(2)
K1 C43 3.274(2)
K1 C48 3.388(2)
K1 C54 3.512(4)
N1 C2 1.346(3)
N1 N2 1.367(3)
N2 C3 1.352(3)
N3 C5 1.316(3)
N3 C4 1.472(3)
N4 C7 1.341(3)
N4 C10 1.434(3)
N5 C24 1.314(3)
N5 C23 1.460(3)
N6 C26 1.335(3)
N6 C29 1.456(3)
O1 C54 1.375(4)
O1 C51 1.400(5)
O2 C58 1.416(4)
O2 C55 1.433(4)
O3 C59 1.432(5)
O3 C62 1.487(5)
C1 C2 1.383(4)
C1 C3 1.387(4)
C2 C4 1.483(4)
C3 C23 1.487(4)
C5 C6 1.400(4)
C5 C8 1.511(4)
C6 C7 1.389(4)
C7 C9 1.515(4)
C10 C11 1.405(3)
C10 C15 1.406(4)
C11 C12 1.389(4)
C11 C16 1.517(4)
C12 C13 1.379(4)
C13 C14 1.386(4)
C14 C15 1.392(4)
C15 C19 1.518(4)
C16 C18 1.521(4)
C16 C17 1.531(4)
C19 C21 1.501(5)
C19 C20 1.502(4)
C24 C25 1.406(4)
C24 C27 1.515(4)
C25 C26 1.400(4)
C26 C28 1.509(3)
C29 C34 1.398(3)
C29 C30 1.416(3)
C30 C31 1.394(3)
C30 C35 1.519(4)
C31 C32 1.385(4)
C32 C33 1.377(4)
C33 C34 1.401(3)
C34 C38 1.520(3)
C35 C37 1.529(4)
C35 C36 1.529(3)
C38 C40 1.533(4)
C38 C39 1.542(4)
C41 C42 1.358(3)
C42 C43 1.497(3)
C43 C44 1.406(3)
C43 C48 1.407(3)
C44 C45 1.382(4)
C45 C46 1.384(4)
C46 C47 1.385(4)
C47 C48 1.384(4)
C51 C52B 1.603(13)
C51 C52A 1.605(11)
C52A C53 1.398(11)
C52B C53 1.452(12)
C53 C54 1.437(7)
C55 C56 1.478(5)
C56 C57 1.466(5)
C57 C58 1.480(5)
C59 C60 1.493(6)
C60 C61 1.467(5)
C61 C62 1.435(6)
Ni3 N11 1.850(2)
Ni3 C111 1.928(2)
Ni3 N14 1.931(2)
Ni3 N13 1.949(2)
Ni3 K2 3.5860(6)
Ni4 N12 1.859(2)
Ni4 C110 1.896(3)
Ni4 N16 1.911(2)
Ni4 N15 1.935(2)
Ni4 K2 3.5111(7)
K2 O13 2.669(3)
K2 O11 2.673(2)
K2 O12 2.712(2)
K2 N11 2.908(2)
K2 N12 2.964(2)
K2 C110 3.025(3)
K2 C111 3.065(2)
K2 C112 3.433(3)
K2 C125 3.524(4)
N11 C72 1.348(3)
N11 N12 1.371(3)
N12 C73 1.342(3)
N13 C75 1.312(3)
N13 C74 1.465(3)
N14 C77 1.337(3)
N14 C80 1.451(3)
N15 C93 1.317(3)
N15 C92 1.472(3)
N16 C95 1.344(3)
N16 C98 1.443(3)
O11 C124 1.438(4)
O11 C121 1.445(4)
O12 C125 1.421(4)
O12 C128 1.431(3)
O13 C132 1.415(5)
O13 C129 1.420(5)
C71 C73 1.387(4)
C71 C72 1.388(4)
C72 C74 1.490(4)
C73 C92 1.483(4)
C75 C76 1.401(4)
C75 C78 1.513(4)
C76 C77 1.401(4)
C77 C79 1.510(3)
C80 C85 1.404(4)
C80 C81 1.422(4)
C81 C82 1.386(4)
C81 C86 1.520(4)
C82 C83 1.383(4)
C83 C84 1.384(4)
C84 C85 1.395(4)
C85 C89 1.517(4)
C86 C87 1.504(5)
C86 C88 1.515(4)
C89 C91 1.529(4)
C89 C90 1.534(4)
C93 C94 1.400(4)
C93 C96 1.506(4)
C94 C95 1.385(4)
C95 C97 1.516(4)
C98 C103 1.405(4)
C98 C99 1.407(4)
C99 C100 1.385(4)
C99 C104 1.520(4)
C100 C101 1.383(5)
C101 C102 1.382(4)
C102 C103 1.395(4)
C103 C107 1.523(4)
C104 C105 1.502(4)
C104 C106 1.511(4)
C107 C109 1.525(4)
C107 C108 1.526(5)
C110 C111 1.355(3)
C111 C112 1.502(3)
C112 C113 1.401(4)
C112 C117 1.410(4)
C113 C114 1.384(4)
C114 C115 1.388(4)
C115 C116 1.383(4)
C116 C117 1.385(4)
C121 C122 1.495(5)
C122 C123 1.504(5)
C123 C124 1.494(5)
C125 C126 1.465(5)
C126 C127 1.508(6)
C127 C128 1.496(5)
C129 C130 1.491(6)
C130 C131 1.493(6)
C131 C132 1.490(6)
